data_1552023
loop_
_publ_author_name
'Beatrice S. L. Collins'
'Jos C. M. Kistemaker'
'Edwin Otten'
'Ben L. Feringa'

_publ_section_title
;
 A chemically powered unidirectional rotary molecular motor based on a
 palladium redox cycle
;
_journal_name_full 'Nature Chemistry'
_journal_page_first 860
_journal_page_last 866
_journal_paper_doi 10.1038/nchem.2543
_journal_volume 8
_journal_year 2016
_chemical_formula_sum 'C19 H14 Br F O S'
_chemical_formula_weight 389.27
_space_group_crystal_system orthorhombic
_space_group_IT_number 19
_space_group_name_Hall 'P 2ac 2ab'
_space_group_name_H-M_alt 'P 21 21 21'
_atom_sites_solution_hydrogens geom
_cell_angle_alpha 90
_cell_angle_beta 90
_cell_angle_gamma 90
_cell_formula_units_Z 4
_cell_length_a 7.3598(3)
_cell_length_b 14.3822(4)
_cell_length_c 15.5984(5)
_cell_measurement_reflns_used 9985
_cell_measurement_temperature 100(2)
_cell_measurement_theta_max 28.28
_cell_measurement_theta_min 2.97
_cell_volume 1651.09(10)
_computing_cell_refinement 'Bruker SAINT'
_computing_data_collection 'Bruker APEX2'
_computing_data_reduction 'Bruker SAINT'
_computing_structure_refinement 'SHELXL-2014 (Sheldrick 2014)'
_computing_structure_solution 'SHELXS-97 (Sheldrick 2008)'
_diffrn_ambient_temperature 100(2)
_diffrn_measured_fraction_theta_full 0.999
_diffrn_measured_fraction_theta_max 0.998
_diffrn_measurement_device_type 'Bruker APEX-II CCD'
_diffrn_measurement_method '\f and \w scans'
_diffrn_radiation_type MoK\a
_diffrn_radiation_wavelength 0.71073
_diffrn_reflns_av_R_equivalents 0.0279
_diffrn_reflns_av_unetI/netI 0.0211
_diffrn_reflns_Laue_measured_fraction_full 0.999
_diffrn_reflns_Laue_measured_fraction_max 0.998
_diffrn_reflns_limit_h_max 9
_diffrn_reflns_limit_h_min -9
_diffrn_reflns_limit_k_max 19
_diffrn_reflns_limit_k_min -17
_diffrn_reflns_limit_l_max 20
_diffrn_reflns_limit_l_min -20
_diffrn_reflns_number 53909
_diffrn_reflns_point_group_measured_fraction_full 0.999
_diffrn_reflns_point_group_measured_fraction_max 0.999
_diffrn_reflns_theta_full 25.242
_diffrn_reflns_theta_max 28.331
_diffrn_reflns_theta_min 2.833
_exptl_absorpt_coefficient_mu 2.627
_exptl_absorpt_correction_T_max 0.7457
_exptl_absorpt_correction_T_min 0.6386
_exptl_absorpt_correction_type multi-scan
_exptl_absorpt_process_details SADABS
_exptl_crystal_colour colourless
_exptl_crystal_density_diffrn 1.566
_exptl_crystal_description block-cut
_exptl_crystal_F_000 784
_exptl_crystal_size_max 0.400
_exptl_crystal_size_mid 0.390
_exptl_crystal_size_min 0.370
_refine_diff_density_max 0.425
_refine_diff_density_min -0.635
_refine_diff_density_rms 0.065
_refine_ls_abs_structure_details
;
 Refined as an inversion twin.
;
_refine_ls_abs_structure_Flack 0.024(7)
_refine_ls_extinction_coef .
_refine_ls_extinction_method none
_refine_ls_goodness_of_fit_ref 1.095
_refine_ls_hydrogen_treatment constr
_refine_ls_matrix_type full
_refine_ls_number_parameters 210
_refine_ls_number_reflns 4067
_refine_ls_number_restraints 0
_refine_ls_restrained_S_all 1.095
_refine_ls_R_factor_all 0.0227
_refine_ls_R_factor_gt 0.0209
_refine_ls_shift/su_max 0.001
_refine_ls_shift/su_mean 0.000
_refine_ls_structure_factor_coef Fsqd
_refine_ls_weighting_details 'w=1/[\s^2^(Fo^2^)+(0.0181P)^2^+0.7475P] where P=(Fo^2^+2Fc^2^)/3'
_refine_ls_weighting_scheme calc
_refine_ls_wR_factor_gt 0.0481
_refine_ls_wR_factor_ref 0.0491
_reflns_Friedel_coverage 0.747
_reflns_Friedel_fraction_full 1.000
_reflns_Friedel_fraction_max 0.999
_reflns_number_gt 3907
_reflns_number_total 4067
_reflns_threshold_expression 'I > 2\s(I)'
_cod_data_source_file nchem.2543-s4.cif
_cod_data_source_block mo_molan367_0m
_cod_database_code 1552023
_shelx_space_group_comment
;
The symmetry employed for this shelxl refinement is uniquely defined
by the following loop, which should always be used as a source of
symmetry information in preference to the above space-group names.
They are only intended as comments.
;
_shelx_estimated_absorpt_t_min 0.420
_shelx_estimated_absorpt_t_max 0.443
_shelxl_version_number 2014/6

loop_
_space_group_symop_operation_xyz
'x, y, z'
'-x+1/2, -y, z+1/2'
'-x, y+1/2, -z+1/2'
'x+1/2, -y+1/2, -z'

loop_
_atom_site_label
_atom_site_type_symbol
_atom_site_fract_x
_atom_site_fract_y
_atom_site_fract_z
_atom_site_U_iso_or_equiv
_atom_site_adp_type
_atom_site_occupancy
_atom_site_site_symmetry_order
_atom_site_calc_flag
_atom_site_refinement_flags_posn
_atom_site_refinement_flags_adp
_atom_site_refinement_flags_occupancy
_atom_site_disorder_assembly
_atom_site_disorder_group
Br1 Br 1.12043(4) 0.47973(2) 0.52654(2) 0.02520(7) Uani 1 1 d . . . . .
S1 S 0.62200(8) 0.57786(4) 0.71725(3) 0.01453(10) Uani 1 1 d . . . . .
F1 F 1.1979(2) 0.37288(11) 0.71199(10) 0.0258(3) Uani 1 1 d . . . . .
O1 O 0.5719(2) 0.65537(13) 0.77675(11) 0.0225(4) Uani 1 1 d . . . . .
C1 C 0.9125(3) 0.41036(15) 0.55888(14) 0.0150(4) Uani 1 1 d . . . . .
C2 C 0.8228(3) 0.36086(16) 0.49528(14) 0.0180(5) Uani 1 1 d . . . . .
H2 H 0.8667 0.3612 0.4380 0.022 Uiso 1 1 calc R U . . .
C3 C 0.6680(4) 0.31077(16) 0.51670(15) 0.0205(5) Uani 1 1 d . . . . .
H3 H 0.6051 0.2765 0.4739 0.025 Uiso 1 1 calc R U . . .
C4 C 0.6049(4) 0.31071(16) 0.60066(15) 0.0218(5) Uani 1 1 d . . . . .
H4 H 0.4997 0.2758 0.6152 0.026 Uiso 1 1 calc R U . . .
C5 C 0.6948(3) 0.36128(16) 0.66312(15) 0.0166(4) Uani 1 1 d . . . . .
H5 H 0.6497 0.3613 0.7202 0.020 Uiso 1 1 calc R U . . .
C6 C 0.8510(3) 0.41232(15) 0.64345(13) 0.0137(4) Uani 1 1 d . . . . .
C7 C 0.9402(3) 0.47111(17) 0.70972(13) 0.0141(4) Uani 1 1 d . . . . .
C8 C 1.1136(4) 0.45160(16) 0.74083(14) 0.0185(4) Uani 1 1 d . . . . .
C9 C 1.2034(3) 0.5067(2) 0.79921(15) 0.0223(5) Uani 1 1 d . . . . .
H9 H 1.3209 0.4901 0.8192 0.027 Uiso 1 1 calc R U . . .
C10 C 1.1191(4) 0.58690(18) 0.82826(14) 0.0222(5) Uani 1 1 d . . . . .
H10 H 1.1809 0.6270 0.8669 0.027 Uiso 1 1 calc R U . . .
C11 C 0.9445(3) 0.60887(18) 0.80103(14) 0.0188(5) Uani 1 1 d . . . . .
H11 H 0.8853 0.6630 0.8221 0.023 Uiso 1 1 calc R U . . .
C12 C 0.8572(3) 0.55117(16) 0.74288(13) 0.0143(4) Uani 1 1 d . . . . .
C13 C 0.6511(3) 0.62787(16) 0.61294(13) 0.0139(4) Uani 1 1 d . . . . .
C14 C 0.6097(3) 0.57549(15) 0.54095(13) 0.0159(4) Uani 1 1 d . . . . .
H14 H 0.5719 0.5126 0.5465 0.019 Uiso 1 1 calc R U . . .
C15 C 0.6243(4) 0.61664(15) 0.46009(13) 0.0178(4) Uani 1 1 d . . . . .
H15 H 0.5996 0.5808 0.4103 0.021 Uiso 1 1 calc R U . . .
C16 C 0.6741(3) 0.70901(18) 0.45158(15) 0.0180(5) Uani 1 1 d . . . . .
C17 C 0.7128(3) 0.76039(17) 0.52557(17) 0.0202(5) Uani 1 1 d . . . . .
H17 H 0.7467 0.8239 0.5203 0.024 Uiso 1 1 calc R U . . .
C18 C 0.7025(4) 0.72072(17) 0.60624(16) 0.0182(5) Uani 1 1 d . . . . .
H18 H 0.7299 0.7561 0.6560 0.022 Uiso 1 1 calc R U . . .
C19 C 0.6835(4) 0.7553(2) 0.36462(16) 0.0249(5) Uani 1 1 d . . . . .
H19A H 0.8100 0.7571 0.3451 0.037 Uiso 1 1 calc R U . . .
H19B H 0.6363 0.8188 0.3689 0.037 Uiso 1 1 calc R U . . .
H19C H 0.6102 0.7199 0.3235 0.037 Uiso 1 1 calc R U . . .

loop_
_atom_site_aniso_label
_atom_site_aniso_U_11
_atom_site_aniso_U_22
_atom_site_aniso_U_33
_atom_site_aniso_U_23
_atom_site_aniso_U_13
_atom_site_aniso_U_12
Br1 0.02379(12) 0.03448(13) 0.01733(10) -0.00210(10) 0.00904(10) -0.00877(11)
S1 0.0136(2) 0.0180(2) 0.0119(2) -0.00251(18) 0.0021(2) 0.0002(2)
F1 0.0262(7) 0.0268(8) 0.0242(7) 0.0016(6) -0.0052(6) 0.0107(6)
O1 0.0242(9) 0.0261(9) 0.0172(8) -0.0077(7) 0.0039(7) 0.0051(7)
C1 0.0173(12) 0.0133(10) 0.0145(9) 0.0017(8) 0.0037(8) 0.0020(8)
C2 0.0261(12) 0.0161(10) 0.0118(10) -0.0010(8) 0.0017(8) 0.0039(9)
C3 0.0318(14) 0.0139(10) 0.0157(10) -0.0008(9) -0.0036(10) -0.0043(9)
C4 0.0278(14) 0.0174(11) 0.0201(10) 0.0032(9) 0.0004(11) -0.0074(11)
C5 0.0212(11) 0.0167(11) 0.0118(10) 0.0039(8) 0.0020(9) -0.0009(9)
C6 0.0166(11) 0.0126(9) 0.0119(9) 0.0009(7) -0.0010(8) 0.0016(8)
C7 0.0144(9) 0.0187(11) 0.0092(9) 0.0020(9) 0.0018(7) -0.0002(9)
C8 0.0166(10) 0.0242(11) 0.0148(9) 0.0039(8) 0.0029(10) 0.0018(10)
C9 0.0139(10) 0.0375(15) 0.0155(10) 0.0065(10) -0.0018(8) -0.0055(10)
C10 0.0215(11) 0.0327(13) 0.0124(9) 0.0008(9) -0.0015(10) -0.0111(12)
C11 0.0229(11) 0.0224(12) 0.0109(10) -0.0006(9) 0.0013(9) -0.0054(9)
C12 0.0142(11) 0.0194(10) 0.0094(8) 0.0024(7) 0.0010(8) -0.0022(9)
C13 0.0114(11) 0.0174(10) 0.0129(9) 0.0001(8) -0.0004(8) 0.0013(8)
C14 0.0160(10) 0.0148(9) 0.0170(10) -0.0018(8) -0.0033(9) 0.0017(9)
C15 0.0185(10) 0.0202(10) 0.0148(9) -0.0043(8) -0.0030(10) 0.0041(10)
C16 0.0133(11) 0.0247(12) 0.0160(11) 0.0027(9) -0.0017(8) 0.0025(9)
C17 0.0198(12) 0.0184(11) 0.0224(12) 0.0022(11) -0.0060(10) -0.0038(9)
C18 0.0187(11) 0.0174(11) 0.0184(11) -0.0039(9) -0.0045(9) -0.0026(9)
C19 0.0264(13) 0.0292(14) 0.0189(12) 0.0042(10) -0.0012(10) -0.0006(11)

loop_
_atom_type_symbol
_atom_type_description
_atom_type_scat_dispersion_real
_atom_type_scat_dispersion_imag
_atom_type_scat_source
C C 0.0033 0.0016 'International Tables Vol C Tables 4.2.6.8 and 6.1.1.4'
H H 0.0000 0.0000 'International Tables Vol C Tables 4.2.6.8 and 6.1.1.4'
O O 0.0106 0.0060 'International Tables Vol C Tables 4.2.6.8 and 6.1.1.4'
F F 0.0171 0.0103 'International Tables Vol C Tables 4.2.6.8 and 6.1.1.4'
S S 0.1246 0.1234 'International Tables Vol C Tables 4.2.6.8 and 6.1.1.4'
Br Br -0.2901 2.4595 'International Tables Vol C Tables 4.2.6.8 and 6.1.1.4'

loop_
_geom_angle_atom_site_label_1
_geom_angle_atom_site_label_2
_geom_angle_atom_site_label_3
_geom_angle
_geom_angle_site_symmetry_1
_geom_angle_site_symmetry_3
O1 S1 C13 107.08(11) . .
O1 S1 C12 104.81(10) . .
C13 S1 C12 99.82(10) . .
C2 C1 C6 122.2(2) . .
C2 C1 Br1 117.62(17) . .
C6 C1 Br1 120.20(17) . .
C1 C2 C3 119.0(2) . .
C2 C3 C4 120.1(2) . .
C5 C4 C3 120.2(2) . .
C4 C5 C6 121.0(2) . .
C1 C6 C5 117.6(2) . .
C1 C6 C7 121.7(2) . .
C5 C6 C7 120.57(19) . .
C8 C7 C12 115.8(2) . .
C8 C7 C6 122.1(2) . .
C12 C7 C6 122.1(2) . .
F1 C8 C9 118.5(2) . .
F1 C8 C7 117.9(2) . .
C9 C8 C7 123.6(2) . .
C8 C9 C10 118.7(2) . .
C9 C10 C11 120.2(2) . .
C12 C11 C10 119.5(2) . .
C11 C12 C7 122.1(2) . .
C11 C12 S1 117.27(18) . .
C7 C12 S1 120.46(17) . .
C14 C13 C18 121.4(2) . .
C14 C13 S1 119.41(17) . .
C18 C13 S1 119.06(17) . .
C13 C14 C15 119.0(2) . .
C16 C15 C14 120.9(2) . .
C15 C16 C17 118.8(2) . .
C15 C16 C19 121.3(2) . .
C17 C16 C19 119.9(2) . .
C18 C17 C16 121.4(2) . .
C17 C18 C13 118.6(2) . .

loop_
_geom_bond_atom_site_label_1
_geom_bond_atom_site_label_2
_geom_bond_distance
_geom_bond_site_symmetry_2
Br1 C1 1.895(2) .
S1 O1 1.4967(17) .
S1 C13 1.792(2) .
S1 C12 1.818(2) .
F1 C8 1.367(3) .
C1 C2 1.388(3) .
C1 C6 1.395(3) .
C2 C3 1.389(3) .
C3 C4 1.389(3) .
C4 C5 1.384(3) .
C5 C6 1.398(3) .
C6 C7 1.488(3) .
C7 C8 1.394(3) .
C7 C12 1.402(3) .
C8 C9 1.376(3) .
C9 C10 1.386(4) .
C10 C11 1.390(4) .
C11 C12 1.387(3) .
C13 C14 1.386(3) .
C13 C18 1.392(3) .
C14 C15 1.397(3) .
C15 C16 1.385(3) .
C16 C17 1.400(3) .
C16 C19 1.512(3) .
C17 C18 1.384(4) .
